data_4519364
loop_
_publ_author_name
'D'souza, Luann R.'
'Harmalkar, Nikita N.'
'Harmalkar, Sarvesh S.'
'Tayade, Sakharam B.'
'Dhuri, Sunder N.'

_publ_section_title
;
 Construction of Pyrazine-Appended 1D and 3D Cobalt(II) Succinate
 Coordination Polymers: Influence of Solvent on Architectures and
 Applications in Gas Adsorption and NAC Detection.
;
_journal_issue 7
_journal_name_full 'ACS omega'
_journal_page_first 5698
_journal_page_last 5712
_journal_paper_doi 10.1021/acsomega.1c05216
_journal_volume 7
_journal_year 2022
_chemical_formula_sum 'C8 H12 Co N2 O6'
_chemical_formula_weight 291.13
_space_group_crystal_system monoclinic
_space_group_IT_number 15
_space_group_name_Hall '-C 2yc'
_space_group_name_H-M_alt 'C 1 2/c 1'
_atom_sites_solution_hydrogens mixed
_audit_creation_method SHELXL-2017/1
_cell_angle_alpha 90
_cell_angle_beta 107.6590(10)
_cell_angle_gamma 90
_cell_formula_units_Z 4
_cell_length_a 12.7414(5)
_cell_length_b 6.7729(2)
_cell_length_c 13.4227(4)
_cell_measurement_reflns_used 3451
_cell_measurement_temperature 296(2)
_cell_measurement_theta_max 28.22
_cell_measurement_theta_min 3.19
_cell_volume 1103.75(6)
_computing_cell_refinement 'Bruker SAINT'
_computing_data_collection 'Bruker APEX2'
_computing_data_reduction 'Bruker SAINT'
_computing_structure_refinement 'SHELXL-2017/1 (Sheldrick, 2017)'
_computing_structure_solution 'SHELXT 2014/5 (Sheldrick, 2014)'
_diffrn_ambient_temperature 296(2)
_diffrn_measured_fraction_theta_full 1.000
_diffrn_measured_fraction_theta_max 0.996
_diffrn_measurement_device_type 'Bruker D8 Quest Eco'
_diffrn_measurement_method '\f and \w scans'
_diffrn_radiation_type MoK\a
_diffrn_radiation_wavelength 0.71073
_diffrn_reflns_av_R_equivalents 0.0490
_diffrn_reflns_av_unetI/netI 0.0321
_diffrn_reflns_Laue_measured_fraction_full 1.000
_diffrn_reflns_Laue_measured_fraction_max 0.996
_diffrn_reflns_limit_h_max 14
_diffrn_reflns_limit_h_min -16
_diffrn_reflns_limit_k_max 8
_diffrn_reflns_limit_k_min -9
_diffrn_reflns_limit_l_max 17
_diffrn_reflns_limit_l_min -17
_diffrn_reflns_number 8722
_diffrn_reflns_point_group_measured_fraction_full 1.000
_diffrn_reflns_point_group_measured_fraction_max 0.996
_diffrn_reflns_theta_full 25.242
_diffrn_reflns_theta_max 28.283
_diffrn_reflns_theta_min 3.185
_exptl_absorpt_coefficient_mu 1.574
_exptl_absorpt_correction_type none
_exptl_crystal_colour red
_exptl_crystal_density_diffrn 1.752
_exptl_crystal_description block
_exptl_crystal_F_000 596
_exptl_crystal_size_max 0.250
_exptl_crystal_size_mid 0.075
_exptl_crystal_size_min 0.070
_refine_diff_density_max 0.317
_refine_diff_density_min -0.425
_refine_diff_density_rms 0.081
_refine_ls_extinction_method none
_refine_ls_goodness_of_fit_ref 1.066
_refine_ls_hydrogen_treatment mixed
_refine_ls_matrix_type full
_refine_ls_number_parameters 85
_refine_ls_number_reflns 1364
_refine_ls_number_restraints 0
_refine_ls_restrained_S_all 1.066
_refine_ls_R_factor_all 0.0472
_refine_ls_R_factor_gt 0.0294
_refine_ls_shift/su_max 0.000
_refine_ls_shift/su_mean 0.000
_refine_ls_structure_factor_coef Fsqd
_refine_ls_weighting_details 'w=1/[\s^2^(Fo^2^)+(0.0329P)^2^+1.4149P] where P=(Fo^2^+2Fc^2^)/3'
_refine_ls_weighting_scheme calc
_refine_ls_wR_factor_gt 0.0676
_refine_ls_wR_factor_ref 0.0772
_reflns_Friedel_coverage 0.000
_reflns_number_gt 1066
_reflns_number_total 1364
_reflns_threshold_expression 'I > 2\s(I)'
_cod_data_source_file ao1c05216_si_003.cif
_cod_data_source_block 02
_cod_original_sg_symbol_H-M 'C 2/c'
_cod_database_code 4519364
_shelx_shelxl_version_number 2017/1
_shelx_space_group_comment
;
The symmetry employed for this shelxl refinement is uniquely defined
by the following loop, which should always be used as a source of
symmetry information in preference to the above space-group names.
They are only intended as comments.
;

loop_
_space_group_symop_operation_xyz
'x, y, z'
'-x, y, -z+1/2'
'x+1/2, y+1/2, z'
'-x+1/2, y+1/2, -z+1/2'
'-x, -y, -z'
'x, -y, z-1/2'
'-x+1/2, -y+1/2, -z'
'x+1/2, -y+1/2, z-1/2'

loop_
_atom_site_label
_atom_site_type_symbol
_atom_site_fract_x
_atom_site_fract_y
_atom_site_fract_z
_atom_site_U_iso_or_equiv
_atom_site_adp_type
_atom_site_occupancy
_atom_site_site_symmetry_order
_atom_site_calc_flag
_atom_site_refinement_flags_posn
_atom_site_refinement_flags_adp
_atom_site_refinement_flags_occupancy
_atom_site_disorder_assembly
_atom_site_disorder_group
Co1 Co 0.750000 0.750000 0.500000 0.01926(13) Uani 1 2 d S . P . .
C1 C 0.49767(19) 0.6577(4) 0.4418(2) 0.0346(6) Uani 1 1 d . . . . .
H1 H 0.492193 0.768086 0.399322 0.041 Uiso 1 1 calc R U . . .
N1 N 0.59654(14) 0.5982(3) 0.49932(14) 0.0233(4) Uani 1 1 d . . . . .
O1 O 0.73412(15) 0.6196(3) 0.35333(13) 0.0309(4) Uani 1 1 d . . . . .
H1A H 0.789(2) 0.579(4) 0.3530(8) 0.046 Uiso 1 1 calc R U . . .
O2 O 0.84511(13) 0.5155(2) 0.57469(11) 0.0253(3) Uani 1 1 d . . . . .
C2 C 0.5976(2) 0.4388(4) 0.5572(2) 0.0342(6) Uani 1 1 d . . . . .
H2 H 0.665024 0.390171 0.598593 0.041 Uiso 1 1 calc R U . . .
O3 O 0.86385(14) 0.5595(3) 0.74389(12) 0.0318(4) Uani 1 1 d . . . . .
H3 H 0.708(4) 0.709(6) 0.311(3) 0.081(14) Uiso 1 1 d . . . . .
C3 C 0.88485(18) 0.4697(3) 0.67005(17) 0.0231(5) Uani 1 1 d . . . . .
C4 C 0.9602(2) 0.2932(3) 0.69463(18) 0.0298(5) Uani 1 1 d . . . . .
H4A H 1.002310 0.288921 0.645400 0.036 Uiso 1 1 calc R U . . .
H4AB H 0.915694 0.174327 0.684740 0.036 Uiso 1 1 calc R U . . .

loop_
_atom_site_aniso_label
_atom_site_aniso_U_11
_atom_site_aniso_U_22
_atom_site_aniso_U_33
_atom_site_aniso_U_23
_atom_site_aniso_U_13
_atom_site_aniso_U_12
Co1 0.0165(2) 0.0244(2) 0.0170(2) 0.00019(17) 0.00534(15) -0.00361(17)
C1 0.0227(12) 0.0372(14) 0.0406(14) 0.0158(12) 0.0048(10) -0.0070(11)
N1 0.0173(9) 0.0292(10) 0.0226(9) 0.0005(8) 0.0050(7) -0.0055(8)
O1 0.0326(10) 0.0364(10) 0.0241(8) -0.0021(8) 0.0095(7) 0.0039(8)
O2 0.0241(8) 0.0287(8) 0.0212(7) 0.0019(6) 0.0038(6) -0.0011(7)
C2 0.0180(11) 0.0410(14) 0.0390(13) 0.0149(11) 0.0017(10) -0.0051(10)
O3 0.0354(9) 0.0365(10) 0.0245(8) 0.0020(7) 0.0107(7) 0.0057(8)
C3 0.0187(10) 0.0245(11) 0.0257(11) 0.0012(9) 0.0058(9) -0.0081(9)
C4 0.0281(12) 0.0269(13) 0.0289(12) -0.0027(9) 0.0003(10) -0.0011(9)

loop_
_atom_type_symbol
_atom_type_description
_atom_type_scat_dispersion_real
_atom_type_scat_dispersion_imag
_atom_type_scat_source
C C 0.0033 0.0016 'International Tables Vol C Tables 4.2.6.8 and 6.1.1.4'
H H 0.0000 0.0000 'International Tables Vol C Tables 4.2.6.8 and 6.1.1.4'
Co Co 0.3494 0.9721 'International Tables Vol C Tables 4.2.6.8 and 6.1.1.4'
N N 0.0061 0.0033 'International Tables Vol C Tables 4.2.6.8 and 6.1.1.4'
O O 0.0106 0.0060 'International Tables Vol C Tables 4.2.6.8 and 6.1.1.4'

loop_
_geom_angle_atom_site_label_1
_geom_angle_atom_site_label_2
_geom_angle_atom_site_label_3
_geom_angle
_geom_angle_site_symmetry_1
_geom_angle_site_symmetry_3
_geom_angle_publ_flag
O2 Co1 O2 180.0 7_666 . ?
O2 Co1 O1 89.59(7) 7_666 . ?
O2 Co1 O1 90.41(7) . . ?
O2 Co1 O1 90.41(7) 7_666 7_666 ?
O2 Co1 O1 89.59(7) . 7_666 ?
O1 Co1 O1 180.00(4) . 7_666 ?
O2 Co1 N1 88.15(6) 7_666 . ?
O2 Co1 N1 91.85(6) . . ?
O1 Co1 N1 88.11(7) . . ?
O1 Co1 N1 91.89(7) 7_666 . ?
O2 Co1 N1 91.85(6) 7_666 7_666 ?
O2 Co1 N1 88.15(6) . 7_666 ?
O1 Co1 N1 91.89(7) . 7_666 ?
O1 Co1 N1 88.11(7) 7_666 7_666 ?
N1 Co1 N1 180.0 . 7_666 ?
N1 C1 C2 122.2(2) . 5_666 ?
N1 C1 H1 118.9 . . ?
C2 C1 H1 118.9 5_666 . ?
C1 N1 C2 115.33(19) . . ?
C1 N1 Co1 123.04(15) . . ?
C2 N1 Co1 121.64(15) . . ?
Co1 O1 H1A 109.5 . . ?
Co1 O1 H3 104(3) . . ?
H1A O1 H3 116.7 . . ?
C3 O2 Co1 132.57(15) . . ?
N1 C2 C1 122.5(2) . 5_666 ?
N1 C2 H2 118.8 . . ?
C1 C2 H2 118.8 5_666 . ?
O3 C3 O2 124.3(2) . . ?
O3 C3 C4 119.0(2) . . ?
O2 C3 C4 116.7(2) . . ?
C3 C4 C4 113.90(17) . 2_756 ?
C3 C4 H4A 108.8 . . ?
C4 C4 H4A 108.8 2_756 . ?
C3 C4 H4AB 108.8 . . ?
C4 C4 H4AB 108.8 2_756 . ?
H4A C4 H4AB 107.7 . . ?

loop_
_geom_bond_atom_site_label_1
_geom_bond_atom_site_label_2
_geom_bond_distance
_geom_bond_site_symmetry_2
_geom_bond_publ_flag
Co1 O2 2.0638(15) 7_666 ?
Co1 O2 2.0638(15) . ?
Co1 O1 2.1107(16) . ?
Co1 O1 2.1107(16) 7_666 ?
Co1 N1 2.2068(17) . ?
Co1 N1 2.2068(17) 7_666 ?
C1 N1 1.325(3) . ?
C1 C2 1.383(3) 5_666 ?
C1 H1 0.9300 . ?
N1 C2 1.327(3) . ?
O1 H1A 0.75(3) . ?
O1 H3 0.83(4) . ?
O2 C3 1.264(3) . ?
C2 H2 0.9300 . ?
O3 C3 1.259(3) . ?
C3 C4 1.506(3) . ?
C4 C4 1.525(5) 2_756 ?
C4 H4A 0.9700 . ?
C4 H4AB 0.9700 . ?
